data_7007002
loop_
_publ_author_name
'Bag, Pradip'
'Fl\"orke, Ulrich'
'Nag, Kamalaksha'

_publ_section_title
;
 Synthesis and structural characterization of lanthanide(III) nitrate
 complexes of a tetraiminodiphenol macrocycle in the solid state and in
 solution.
;
_journal_issue 26
_journal_name_full 'Dalton transactions (Cambridge, England : 2003)'
_journal_page_first 3236
_journal_page_last 3248
_journal_paper_doi 10.1039/b516306d
_journal_year 2006
_chemical_formula_sum 'C24 H30 Lu N7 O12'
_chemical_formula_weight 783.52
_chemical_name_systematic
;
?
;
_space_group_IT_number 2
_symmetry_cell_setting triclinic
_symmetry_space_group_name_Hall '-P 1'
_symmetry_space_group_name_H-M 'P -1'
_atom_sites_solution_hydrogens difmap
_atom_sites_solution_primary direct
_atom_sites_solution_secondary difmap
_audit_creation_method SHELXL-97
_cell_angle_alpha 94.750(2)
_cell_angle_beta 105.067(2)
_cell_angle_gamma 97.636(2)
_cell_formula_units_Z 2
_cell_length_a 9.6659(8)
_cell_length_b 10.0860(8)
_cell_length_c 15.6100(13)
_cell_measurement_reflns_used 2064
_cell_measurement_temperature 120(2)
_cell_measurement_theta_max 20.18
_cell_measurement_theta_min 2.32
_cell_volume 1445.5(2)
_computing_cell_refinement 'SAINT (Bruker, 2002)'
_computing_data_collection 'SMART (Bruker, 2002)'
_computing_data_reduction 'SAINT (Bruker, 2002)'
_computing_molecular_graphics 'SHELXTL (Bruker, 2002)'
_computing_publication_material 'SHELXTL (Bruker, 2002)'
_computing_structure_refinement 'SHELXTL (Bruker, 2002)'
_computing_structure_solution 'SHELXTL (Bruker, 2002)'
_diffrn_ambient_temperature 120(2)
_diffrn_measured_fraction_theta_full 0.997
_diffrn_measured_fraction_theta_max 0.997
_diffrn_measurement_device_type 'CCD area detector'
_diffrn_measurement_method '\f and \w scans'
_diffrn_radiation_monochromator graphite
_diffrn_radiation_source 'sealed tube'
_diffrn_radiation_type MoK\a
_diffrn_radiation_wavelength 0.71073
_diffrn_reflns_av_R_equivalents 0.0824
_diffrn_reflns_av_sigmaI/netI 0.1376
_diffrn_reflns_limit_h_max 12
_diffrn_reflns_limit_h_min -12
_diffrn_reflns_limit_k_max 12
_diffrn_reflns_limit_k_min -13
_diffrn_reflns_limit_l_max 20
_diffrn_reflns_limit_l_min -20
_diffrn_reflns_number 14662
_diffrn_reflns_theta_full 27.88
_diffrn_reflns_theta_max 27.88
_diffrn_reflns_theta_min 2.05
_diffrn_standards_decay_% 0
_diffrn_standards_number 2091
_exptl_absorpt_coefficient_mu 3.490
_exptl_absorpt_correction_T_max 0.989
_exptl_absorpt_correction_T_min 0.776
_exptl_absorpt_correction_type multi-scan
_exptl_absorpt_process_details 'SADABS (Bruker, 2002)'
_exptl_crystal_colour yellow
_exptl_crystal_density_diffrn 1.800
_exptl_crystal_density_meas 0
_exptl_crystal_density_method 'not measured'
_exptl_crystal_description prism
_exptl_crystal_F_000 780
_exptl_crystal_size_max 0.25
_exptl_crystal_size_mid 0.10
_exptl_crystal_size_min 0.10
_refine_diff_density_max 0.927
_refine_diff_density_min -1.219
_refine_diff_density_rms 0.168
_refine_ls_extinction_method none
_refine_ls_goodness_of_fit_ref 0.913
_refine_ls_hydrogen_treatment constr
_refine_ls_matrix_type full
_refine_ls_number_parameters 403
_refine_ls_number_reflns 6874
_refine_ls_number_restraints 6
_refine_ls_restrained_S_all 0.923
_refine_ls_R_factor_all 0.0903
_refine_ls_R_factor_gt 0.0512
_refine_ls_shift/su_max 0.001
_refine_ls_shift/su_mean 0.000
_refine_ls_structure_factor_coef Fsqd
_refine_ls_weighting_details 'calc w=1/[\s^2^(Fo^2^)+(0.0265P)^2^] where P=(Fo^2^+2Fc^2^)/3'
_refine_ls_weighting_scheme calc
_refine_ls_wR_factor_gt 0.0907
_refine_ls_wR_factor_ref 0.1043
_reflns_number_gt 4316
_reflns_number_total 6874
_reflns_threshold_expression >2sigma(I)
_cod_data_source_file b516306d.txt
_cod_data_source_block 14
_cod_depositor_comments
;
The following automatic conversions were performed:
'_symmetry_cell_setting' value 'Triclinic' changed to 'triclinic'
according to '/home/saulius/struct/CIF-dictionaries/cif_core.dic'
dictionary named 'cif_core.dic' version 2.4.1 from 2010-06-29.

Automatic conversion script
Id: cif_fix_enum 1527 2010-12-29 10:47:43Z saulius 
;
_cod_original_sg_symbol_H-M P-1
_cod_database_code 7007002

loop_
_symmetry_equiv_pos_as_xyz
'x, y, z'
'-x, -y, -z'

loop_
_atom_site_label
_atom_site_type_symbol
_atom_site_fract_x
_atom_site_fract_y
_atom_site_fract_z
_atom_site_U_iso_or_equiv
_atom_site_adp_type
_atom_site_occupancy
_atom_site_symmetry_multiplicity
_atom_site_calc_flag
_atom_site_refinement_flags
_atom_site_disorder_assembly
_atom_site_disorder_group
Lu1 Lu 0.81435(4) 0.79642(3) 0.25351(2) 0.04107(12) Uani 1 1 d . . .
O1 O 0.7819(5) 0.6344(4) 0.1444(3) 0.0446(12) Uani 1 1 d . A .
O2 O 0.8660(5) 0.6231(4) 0.3269(3) 0.0462(12) Uani 1 1 d . A .
N101 N 0.8351(17) 0.9960(15) 0.3945(10) 0.057(4) Uiso 0.50 1 d P A 1
O111 O 0.8380(13) 0.8729(11) 0.4098(7) 0.053(3) Uiso 0.50 1 d P A 1
O121 O 0.8237(15) 1.0793(12) 0.4528(9) 0.080(4) Uiso 0.50 1 d P A 1
N102 N 0.7519(17) 0.9853(15) 0.3775(10) 0.056(4) Uiso 0.50 1 d P A 2
O112 O 0.7594(13) 0.8648(11) 0.3916(7) 0.053(3) Uiso 0.50 1 d P A 2
O122 O 0.7190(13) 1.0647(11) 0.4297(8) 0.063(3) Uiso 0.50 1 d P A 2
O13 O 0.8101(8) 1.0201(5) 0.3126(4) 0.082(2) Uani 1 1 d . A .
N20 N 0.6917(8) 0.0565(7) -0.0301(5) 0.064(2) Uani 1 1 d . . .
O211 O 0.7202(17) 0.1038(14) 0.0510(10) 0.089(4) Uiso 0.50 1 d P B 3
O212 O 0.6346(14) 0.0831(12) 0.0331(9) 0.067(3) Uiso 0.50 1 d P B 4
O22 O 0.7537(7) -0.0420(6) -0.0345(5) 0.087(2) Uani 1 1 d . B .
O23 O 0.6539(6) 0.1165(5) -0.0970(4) 0.0696(16) Uani 1 1 d . B .
N30 N 0.4969(10) 0.6974(7) 0.2775(4) 0.070(2) Uani 1 1 d D . .
O31 O 0.5908(9) 0.6550(6) 0.2443(4) 0.077(2) Uani 1 1 d . A .
O321 O 0.5346(17) 0.8292(12) 0.2945(9) 0.084(4) Uiso 0.50 1 d PD A 5
O331 O 0.3946(14) 0.6455(16) 0.2951(10) 0.080(5) Uiso 0.50 1 d PD A 5
O322 O 0.4538(19) 0.8032(15) 0.2804(11) 0.107(6) Uiso 0.50 1 d PD A 6
O332 O 0.4250(16) 0.5929(14) 0.2968(10) 0.084(5) Uiso 0.50 1 d PD A 6
N1 N 0.9538(7) 0.8913(5) 0.1594(4) 0.0481(16) Uani 1 1 d . A .
N2 N 1.0755(8) 0.8550(6) 0.3430(4) 0.0553(18) Uani 1 1 d . A .
N3 N 0.6917(7) 0.3960(6) 0.3171(4) 0.0453(15) Uani 1 1 d . A .
H3C H 0.6961 0.4808 0.3069 0.054 Uiso 1 1 calc R . .
N4 N 0.5958(6) 0.4078(6) 0.1029(4) 0.0456(15) Uani 1 1 d . A .
H4B H 0.6353 0.4774 0.1439 0.055 Uiso 1 1 calc R . .
C1 C 1.0326(9) 1.0314(7) 0.1885(5) 0.060(2) Uani 1 1 d . . .
H1A H 0.9686 1.0878 0.2095 0.072 Uiso 1 1 calc R A .
H1B H 1.0578 1.0695 0.1371 0.072 Uiso 1 1 calc R . .
C2 C 1.1697(10) 1.0350(8) 0.2631(5) 0.068(3) Uani 1 1 d . A .
H2A H 1.2256 1.1274 0.2745 0.082 Uiso 1 1 calc R . .
H2B H 1.2298 0.9738 0.2425 0.082 Uiso 1 1 calc R . .
C3 C 1.1462(10) 0.9954(7) 0.3503(5) 0.072(3) Uani 1 1 d . . .
H3A H 1.2412 1.0084 0.3960 0.087 Uiso 1 1 calc R A .
H3B H 1.0857 1.0559 0.3711 0.087 Uiso 1 1 calc R . .
C4 C 1.1586(9) 0.7771(7) 0.3823(4) 0.049(2) Uani 1 1 d . . .
H4A H 1.2576 0.8157 0.4074 0.059 Uiso 1 1 calc R A .
C5 C 1.1199(8) 0.6369(7) 0.3931(4) 0.0410(18) Uani 1 1 d . A .
C6 C 1.2289(8) 0.5695(7) 0.4336(4) 0.0443(18) Uani 1 1 d . . .
H6A H 1.3254 0.6171 0.4528 0.053 Uiso 1 1 calc R A .
C7 C 1.2048(8) 0.4354(7) 0.4480(4) 0.0401(17) Uani 1 1 d . A .
C8 C 1.0673(8) 0.3710(7) 0.4246(4) 0.0401(17) Uani 1 1 d . . .
H8A H 1.0490 0.2803 0.4364 0.048 Uiso 1 1 calc R A .
C9 C 0.9506(8) 0.4322(6) 0.3836(4) 0.0335(16) Uani 1 1 d . A .
C10 C 0.9761(8) 0.5665(7) 0.3667(4) 0.0386(17) Uani 1 1 d . . .
C11 C 0.8103(8) 0.3560(7) 0.3570(4) 0.0423(18) Uani 1 1 d . . .
H11A H 0.8021 0.2653 0.3699 0.051 Uiso 1 1 calc R A .
C12 C 1.3322(8) 0.3681(7) 0.4908(5) 0.056(2) Uani 1 1 d . . .
H12A H 1.2964 0.2823 0.5089 0.084 Uiso 1 1 calc R A .
H12B H 1.3949 0.4270 0.5434 0.084 Uiso 1 1 calc R . .
H12C H 1.3877 0.3514 0.4477 0.084 Uiso 1 1 calc R . .
C13 C 0.5519(8) 0.3100(7) 0.2882(4) 0.0497(19) Uani 1 1 d . . .
H13A H 0.4748 0.3658 0.2875 0.060 Uiso 1 1 calc R A .
H13B H 0.5464 0.2447 0.3316 0.060 Uiso 1 1 calc R . .
C14 C 0.5241(9) 0.2326(7) 0.1947(5) 0.057(2) Uani 1 1 d . A .
H14A H 0.6136 0.1971 0.1914 0.068 Uiso 1 1 calc R . .
H14B H 0.4470 0.1542 0.1878 0.068 Uiso 1 1 calc R . .
C15 C 0.4804(9) 0.3112(8) 0.1174(5) 0.057(2) Uani 1 1 d . . .
H15A H 0.4391 0.2467 0.0624 0.068 Uiso 1 1 calc R A .
H15B H 0.4023 0.3604 0.1266 0.068 Uiso 1 1 calc R . .
C16 C 0.6428(8) 0.3962(7) 0.0327(5) 0.0481(19) Uani 1 1 d . . .
H16A H 0.6043 0.3166 -0.0081 0.058 Uiso 1 1 calc R A .
C17 C 0.7468(8) 0.4915(7) 0.0109(4) 0.0387(16) Uani 1 1 d . A .
C18 C 0.7828(8) 0.4649(7) -0.0702(4) 0.0447(18) Uani 1 1 d . . .
H18A H 0.7402 0.3820 -0.1069 0.054 Uiso 1 1 calc R A .
C19 C 0.8757(8) 0.5532(7) -0.0977(4) 0.0372(16) Uani 1 1 d . A .
C20 C 0.9323(8) 0.6722(7) -0.0434(4) 0.0447(18) Uani 1 1 d . . .
H20A H 0.9954 0.7362 -0.0627 0.054 Uiso 1 1 calc R A .
C21 C 0.9040(8) 0.7062(7) 0.0383(4) 0.0403(17) Uani 1 1 d . A .
C22 C 0.8092(8) 0.6132(7) 0.0680(5) 0.0432(18) Uani 1 1 d . . .
C23 C 0.9698(8) 0.8380(7) 0.0852(5) 0.0464(18) Uani 1 1 d . . .
H23A H 1.0317 0.8915 0.0586 0.056 Uiso 1 1 calc R A .
C24 C 0.9088(8) 0.5250(7) -0.1858(4) 0.053(2) Uani 1 1 d . . .
H24A H 0.8937 0.4274 -0.2030 0.079 Uiso 1 1 calc R A .
H24B H 1.0100 0.5629 -0.1801 0.079 Uiso 1 1 calc R . .
H24C H 0.8443 0.5663 -0.2316 0.079 Uiso 1 1 calc R . .
O100 O 0.6535(6) 0.8829(5) 0.1437(3) 0.0571(14) Uani 1 1 d . A .

loop_
_atom_site_aniso_label
_atom_site_aniso_U_11
_atom_site_aniso_U_22
_atom_site_aniso_U_33
_atom_site_aniso_U_23
_atom_site_aniso_U_13
_atom_site_aniso_U_12
Lu1 0.0658(2) 0.03076(17) 0.03270(16) 0.00710(12) 0.02073(15) 0.01265(15)
O1 0.060(3) 0.042(3) 0.034(3) 0.001(2) 0.018(2) 0.006(2)
O2 0.063(3) 0.039(3) 0.036(3) 0.008(2) 0.012(2) 0.005(3)
O13 0.158(6) 0.057(4) 0.050(3) 0.020(3) 0.054(4) 0.031(4)
N20 0.083(6) 0.049(4) 0.061(5) 0.005(4) 0.021(4) 0.010(4)
O22 0.064(4) 0.066(4) 0.125(6) 0.030(4) 0.008(4) 0.018(4)
O23 0.086(5) 0.063(4) 0.066(4) 0.024(3) 0.023(3) 0.020(3)
N30 0.094(7) 0.069(6) 0.051(4) 0.021(4) 0.014(4) 0.030(5)
O31 0.089(6) 0.093(5) 0.069(4) 0.016(4) 0.043(4) 0.039(4)
N1 0.069(5) 0.039(3) 0.040(3) 0.016(3) 0.018(3) 0.007(3)
N2 0.096(6) 0.034(3) 0.031(3) 0.007(3) 0.018(3) -0.009(4)
N3 0.055(4) 0.043(4) 0.039(3) 0.000(3) 0.020(3) -0.001(3)
N4 0.052(4) 0.046(4) 0.037(3) 0.002(3) 0.014(3) -0.001(3)
C1 0.098(7) 0.031(4) 0.059(5) 0.014(4) 0.035(5) 0.006(4)
C2 0.097(7) 0.043(5) 0.057(5) 0.009(4) 0.016(5) -0.007(5)
C3 0.113(8) 0.037(4) 0.050(5) 0.010(4) 0.005(5) -0.016(5)
C4 0.068(6) 0.041(4) 0.035(4) 0.004(3) 0.017(4) -0.005(4)
C5 0.059(5) 0.039(4) 0.026(3) 0.003(3) 0.019(3) -0.003(4)
C6 0.050(5) 0.055(5) 0.027(3) 0.004(3) 0.017(3) -0.005(4)
C7 0.055(5) 0.038(4) 0.033(4) 0.005(3) 0.022(3) 0.006(4)
C8 0.052(5) 0.033(4) 0.039(4) 0.003(3) 0.019(4) 0.009(4)
C9 0.055(5) 0.028(3) 0.022(3) 0.004(3) 0.018(3) 0.004(3)
C10 0.056(5) 0.039(4) 0.025(3) -0.002(3) 0.015(3) 0.013(4)
C11 0.058(5) 0.040(4) 0.029(4) 0.002(3) 0.014(4) 0.006(4)
C12 0.067(6) 0.052(5) 0.057(5) 0.014(4) 0.028(4) 0.009(4)
C13 0.046(5) 0.062(5) 0.039(4) 0.012(4) 0.012(4) -0.001(4)
C14 0.060(5) 0.059(5) 0.047(4) 0.013(4) 0.010(4) -0.004(4)
C15 0.057(5) 0.061(5) 0.047(4) 0.009(4) 0.009(4) -0.001(4)
C16 0.055(5) 0.047(4) 0.040(4) 0.002(3) 0.007(4) 0.015(4)
C17 0.041(4) 0.039(4) 0.037(4) 0.006(3) 0.008(3) 0.014(3)
C18 0.060(5) 0.043(4) 0.035(4) 0.007(3) 0.013(4) 0.025(4)
C19 0.049(5) 0.044(4) 0.029(3) 0.016(3) 0.019(3) 0.019(4)
C20 0.048(5) 0.051(4) 0.044(4) 0.022(4) 0.018(4) 0.019(4)
C21 0.048(5) 0.044(4) 0.031(4) 0.010(3) 0.010(3) 0.018(4)
C22 0.058(5) 0.038(4) 0.042(4) 0.012(3) 0.019(4) 0.019(4)
C23 0.055(5) 0.046(4) 0.044(4) 0.022(3) 0.017(4) 0.013(4)
C24 0.064(5) 0.071(5) 0.031(4) 0.010(4) 0.019(4) 0.024(4)
O100 0.071(4) 0.060(3) 0.057(3) 0.018(3) 0.032(3) 0.034(3)

loop_
_atom_type_symbol
_atom_type_description
_atom_type_scat_dispersion_real
_atom_type_scat_dispersion_imag
_atom_type_scat_source
C C 0.0033 0.0016 'International Tables Vol C Tables 4.2.6.8 and 6.1.1.4'
H H 0.0000 0.0000 'International Tables Vol C Tables 4.2.6.8 and 6.1.1.4'
Lu Lu -0.4720 5.8584 'International Tables Vol C Tables 4.2.6.8 and 6.1.1.4'
N N 0.0061 0.0033 'International Tables Vol C Tables 4.2.6.8 and 6.1.1.4'
O O 0.0106 0.0060 'International Tables Vol C Tables 4.2.6.8 and 6.1.1.4'

loop_
_geom_angle_atom_site_label_1
_geom_angle_atom_site_label_2
_geom_angle_atom_site_label_3
_geom_angle
_geom_angle_site_symmetry_1
_geom_angle_site_symmetry_3
_geom_angle_publ_flag
O1 Lu1 O2 77.97(16) . . ?
O1 Lu1 O100 81.57(17) . . ?
O2 Lu1 O100 147.98(18) . . ?
O1 Lu1 O13 153.61(17) . . ?
O2 Lu1 O13 128.34(17) . . ?
O100 Lu1 O13 73.80(19) . . ?
O1 Lu1 O31 72.9(2) . . ?
O2 Lu1 O31 72.2(2) . . ?
O100 Lu1 O31 78.5(2) . . ?
O13 Lu1 O31 110.3(2) . . ?
O1 Lu1 N1 76.15(18) . . ?
O2 Lu1 N1 123.57(19) . . ?
O100 Lu1 N1 73.87(19) . . ?
O13 Lu1 N1 87.88(19) . . ?
O31 Lu1 N1 140.9(2) . . ?
O1 Lu1 O112 146.0(3) . . ?
O2 Lu1 O112 79.7(3) . . ?
O100 Lu1 O112 105.4(3) . . ?
O13 Lu1 O112 53.4(3) . . ?
O31 Lu1 O112 76.0(3) . . ?
N1 Lu1 O112 137.9(3) . . ?
O1 Lu1 O111 150.9(3) . . ?
O2 Lu1 O111 74.3(3) . . ?
O100 Lu1 O111 118.7(3) . . ?
O13 Lu1 O111 54.4(3) . . ?
O31 Lu1 O111 90.1(3) . . ?
N1 Lu1 O111 127.4(3) . . ?
O112 Lu1 O111 17.3(3) . . ?
O1 Lu1 N2 111.99(18) . . ?
O2 Lu1 N2 73.37(18) . . ?
O100 Lu1 N2 137.84(18) . . ?
O13 Lu1 N2 81.6(2) . . ?
O31 Lu1 N2 143.1(2) . . ?
N1 Lu1 N2 71.46(19) . . ?
O112 Lu1 N2 85.5(3) . . ?
O111 Lu1 N2 68.2(3) . . ?
O1 Lu1 N101 175.7(3) . . ?
O2 Lu1 N101 101.2(3) . . ?
O100 Lu1 N101 97.4(3) . . ?
O13 Lu1 N101 27.2(3) . . ?
O31 Lu1 N101 102.8(3) . . ?
N1 Lu1 N101 107.6(3) . . ?
O112 Lu1 N101 30.3(4) . . ?
O111 Lu1 N101 27.3(3) . . ?
N2 Lu1 N101 71.6(3) . . ?
O1 Lu1 N102 160.4(3) . . ?
O2 Lu1 N102 105.3(3) . . ?
O100 Lu1 N102 86.6(3) . . ?
O13 Lu1 N102 27.8(3) . . ?
O31 Lu1 N102 89.5(4) . . ?
N1 Lu1 N102 115.4(3) . . ?
O112 Lu1 N102 26.2(3) . . ?
O111 Lu1 N102 32.8(4) . . ?
N2 Lu1 N102 87.2(3) . . ?
N101 Lu1 N102 15.6(3) . . ?
C22 O1 Lu1 140.1(4) . . ?
C10 O2 Lu1 141.7(4) . . ?
O121 N101 O111 119.5(14) . . ?
O121 N101 O13 121.0(14) . . ?
O111 N101 O13 117.5(12) . . ?
O121 N101 Lu1 171.2(13) . . ?
O111 N101 Lu1 60.3(7) . . ?
O13 N101 Lu1 57.4(6) . . ?
N101 O111 Lu1 92.4(9) . . ?
O122 N102 O112 121.5(14) . . ?
O122 N102 O13 124.7(13) . . ?
O112 N102 O13 112.5(12) . . ?
O122 N102 Lu1 177.4(13) . . ?
O112 N102 Lu1 58.0(8) . . ?
O13 N102 Lu1 56.4(6) . . ?
N102 O112 Lu1 95.7(9) . . ?
N101 O13 N102 34.1(8) . . ?
N101 O13 Lu1 95.3(7) . . ?
N102 O13 Lu1 95.7(7) . . ?
O22 N20 O23 120.1(7) . . ?
O22 N20 O211 108.1(10) . . ?
O23 N20 O211 127.6(9) . . ?
O22 N20 O212 122.3(9) . . ?
O23 N20 O212 115.8(9) . . ?
O211 N20 O212 36.5(8) . . ?
O331 N30 O322 90.2(14) . . ?
O331 N30 O31 134.0(11) . . ?
O322 N30 O31 133.1(12) . . ?
O331 N30 O332 29.7(10) . . ?
O322 N30 O332 119.7(15) . . ?
O31 N30 O332 106.0(10) . . ?
O331 N30 O321 119.8(13) . . ?
O322 N30 O321 34.7(9) . . ?
O31 N30 O321 106.2(10) . . ?
O332 N30 O321 145.4(12) . . ?
N30 O31 Lu1 121.0(5) . . ?
C23 N1 C1 113.9(6) . . ?
C23 N1 Lu1 129.1(5) . . ?
C1 N1 Lu1 117.0(4) . . ?
C4 N2 C3 114.2(7) . . ?
C4 N2 Lu1 128.3(5) . . ?
C3 N2 Lu1 117.5(5) . . ?
C11 N3 C13 123.9(6) . . ?
C16 N4 C15 123.1(6) . . ?
N1 C1 C2 111.2(6) . . ?
C1 C2 C3 115.1(8) . . ?
N2 C3 C2 113.2(6) . . ?
N2 C4 C5 127.8(7) . . ?
C6 C5 C10 118.0(6) . . ?
C6 C5 C4 118.1(7) . . ?
C10 C5 C4 123.8(7) . . ?
C5 C6 C7 123.2(7) . . ?
C8 C7 C6 118.0(7) . . ?
C8 C7 C12 122.4(6) . . ?
C6 C7 C12 119.6(7) . . ?
C7 C8 C9 122.3(6) . . ?
C8 C9 C10 119.3(6) . . ?
C8 C9 C11 119.0(6) . . ?
C10 C9 C11 121.6(7) . . ?
O2 C10 C9 119.1(6) . . ?
O2 C10 C5 121.8(6) . . ?
C9 C10 C5 119.0(7) . . ?
N3 C11 C9 127.0(7) . . ?
N3 C13 C14 112.5(6) . . ?
C15 C14 C13 116.1(6) . . ?
N4 C15 C14 115.8(6) . . ?
N4 C16 C17 126.1(7) . . ?
C18 C17 C22 120.6(7) . . ?
C18 C17 C16 118.8(6) . . ?
C22 C17 C16 120.6(6) . . ?
C19 C18 C17 122.4(7) . . ?
C18 C19 C20 116.7(6) . . ?
C18 C19 C24 121.6(6) . . ?
C20 C19 C24 121.6(6) . . ?
C19 C20 C21 124.7(7) . . ?
C20 C21 C22 118.8(6) . . ?
C20 C21 C23 117.1(7) . . ?
C22 C21 C23 124.1(6) . . ?
O1 C22 C21 122.7(6) . . ?
O1 C22 C17 120.5(7) . . ?
C21 C22 C17 116.8(6) . . ?
N1 C23 C21 127.2(7) . . ?

loop_
_geom_bond_atom_site_label_1
_geom_bond_atom_site_label_2
_geom_bond_distance
_geom_bond_site_symmetry_2
_geom_bond_publ_flag
Lu1 O1 2.191(4) . ?
Lu1 O2 2.210(4) . ?
Lu1 O100 2.311(5) . ?
Lu1 O13 2.375(5) . ?
Lu1 O31 2.389(7) . ?
Lu1 N1 2.411(6) . ?
Lu1 O112 2.418(10) . ?
Lu1 O111 2.439(10) . ?
Lu1 N2 2.511(7) . ?
Lu1 N101 2.805(14) . ?
Lu1 N102 2.836(15) . ?
O1 C22 1.293(7) . ?
O2 C10 1.312(8) . ?
N101 O121 1.223(16) . ?
N101 O111 1.286(15) . ?
N101 O13 1.289(15) . ?
N102 O122 1.225(15) . ?
N102 O112 1.260(15) . ?
N102 O13 1.331(15) . ?
N20 O22 1.232(8) . ?
N20 O23 1.247(8) . ?
N20 O211 1.261(15) . ?
N20 O212 1.277(13) . ?
N30 O331 1.163(11) . ?
N30 O322 1.198(12) . ?
N30 O31 1.260(10) . ?
N30 O332 1.285(12) . ?
N30 O321 1.316(11) . ?
N1 C23 1.290(8) . ?
N1 C1 1.487(8) . ?
N2 C4 1.277(9) . ?
N2 C3 1.470(8) . ?
N3 C11 1.287(8) . ?
N3 C13 1.446(8) . ?
N4 C16 1.294(8) . ?
N4 C15 1.457(9) . ?
C1 C2 1.513(11) . ?
C2 C3 1.515(10) . ?
C4 C5 1.450(9) . ?
C5 C6 1.373(9) . ?
C5 C10 1.413(9) . ?
C6 C7 1.388(9) . ?
C7 C8 1.342(9) . ?
C7 C12 1.514(10) . ?
C8 C9 1.392(9) . ?
C9 C10 1.403(8) . ?
C9 C11 1.407(9) . ?
C13 C14 1.537(9) . ?
C14 C15 1.498(9) . ?
C16 C17 1.423(9) . ?
C17 C18 1.413(9) . ?
C17 C22 1.417(9) . ?
C18 C19 1.354(9) . ?
C19 C20 1.368(9) . ?
C19 C24 1.504(8) . ?
C20 C21 1.397(9) . ?
C21 C22 1.415(9) . ?
C21 C23 1.442(9) . ?

loop_
_geom_torsion_atom_site_label_1
_geom_torsion_atom_site_label_2
_geom_torsion_atom_site_label_3
_geom_torsion_atom_site_label_4
_geom_torsion
_geom_torsion_site_symmetry_1
_geom_torsion_site_symmetry_2
_geom_torsion_site_symmetry_3
_geom_torsion_site_symmetry_4
_geom_torsion_publ_flag
O2 Lu1 O1 C22 -137.4(7) . . . . ?
O100 Lu1 O1 C22 67.4(7) . . . . ?
O13 Lu1 O1 C22 46.4(9) . . . . ?
O31 Lu1 O1 C22 147.9(7) . . . . ?
N1 Lu1 O1 C22 -7.9(7) . . . . ?
O112 Lu1 O1 C22 172.5(8) . . . . ?
O111 Lu1 O1 C22 -155.5(8) . . . . ?
N2 Lu1 O1 C22 -71.0(7) . . . . ?
N101 Lu1 O1 C22 143(4) . . . . ?
N102 Lu1 O1 C22 120.7(11) . . . . ?
O1 Lu1 O2 C10 96.5(6) . . . . ?
O100 Lu1 O2 C10 147.9(6) . . . . ?
O13 Lu1 O2 C10 -85.7(7) . . . . ?
O31 Lu1 O2 C10 172.2(7) . . . . ?
N1 Lu1 O2 C10 32.3(7) . . . . ?
O112 Lu1 O2 C10 -109.4(7) . . . . ?
O111 Lu1 O2 C10 -92.6(7) . . . . ?
N2 Lu1 O2 C10 -21.1(6) . . . . ?
N101 Lu1 O2 C10 -87.9(7) . . . . ?
N102 Lu1 O2 C10 -103.4(7) . . . . ?
O1 Lu1 N101 O121 -23(11) . . . . ?
O2 Lu1 N101 O121 -101(8) . . . . ?
O100 Lu1 N101 O121 53(8) . . . . ?
O13 Lu1 N101 O121 83(8) . . . . ?
O31 Lu1 N101 O121 -27(8) . . . . ?
N1 Lu1 N101 O121 128(8) . . . . ?
O112 Lu1 N101 O121 -55(7) . . . . ?
O111 Lu1 N101 O121 -91(8) . . . . ?
N2 Lu1 N101 O121 -169(8) . . . . ?
N102 Lu1 N101 O121 6(6) . . . . ?
O1 Lu1 N101 O111 69(5) . . . . ?
O2 Lu1 N101 O111 -9.9(10) . . . . ?
O100 Lu1 N101 O111 143.9(9) . . . . ?
O13 Lu1 N101 O111 173.9(15) . . . . ?
O31 Lu1 N101 O111 64.1(10) . . . . ?
N1 Lu1 N101 O111 -140.8(9) . . . . ?
O112 Lu1 N101 O111 35.8(7) . . . . ?
N2 Lu1 N101 O111 -78.0(9) . . . . ?
N102 Lu1 N101 O111 97(2) . . . . ?
O1 Lu1 N101 O13 -105(4) . . . . ?
O2 Lu1 N101 O13 176.2(7) . . . . ?
O100 Lu1 N101 O13 -30.0(8) . . . . ?
O31 Lu1 N101 O13 -109.8(8) . . . . ?
N1 Lu1 N101 O13 45.3(8) . . . . ?
O112 Lu1 N101 O13 -138.1(14) . . . . ?
O111 Lu1 N101 O13 -173.9(15) . . . . ?
N2 Lu1 N101 O13 108.1(8) . . . . ?
N102 Lu1 N101 O13 -76.9(18) . . . . ?
O121 N101 O111 Lu1 169.8(15) . . . . ?
O13 N101 O111 Lu1 5.8(14) . . . . ?
O1 Lu1 O111 N101 -171.7(8) . . . . ?
O2 Lu1 O111 N101 169.9(10) . . . . ?
O100 Lu1 O111 N101 -41.8(10) . . . . ?
O13 Lu1 O111 N101 -3.4(9) . . . . ?
O31 Lu1 O111 N101 -118.7(9) . . . . ?
N1 Lu1 O111 N101 49.4(10) . . . . ?
O112 Lu1 O111 N101 -83.8(16) . . . . ?
N2 Lu1 O111 N101 91.9(9) . . . . ?
N102 Lu1 O111 N101 -29.6(8) . . . . ?
O1 Lu1 N102 O122 3(25) . . . . ?
O2 Lu1 N102 O122 -94(25) . . . . ?
O100 Lu1 N102 O122 56(25) . . . . ?
O13 Lu1 N102 O122 116(25) . . . . ?
O31 Lu1 N102 O122 -23(25) . . . . ?
N1 Lu1 N102 O122 126(25) . . . . ?
O112 Lu1 N102 O122 -81(25) . . . . ?
O111 Lu1 N102 O122 -114(25) . . . . ?
N2 Lu1 N102 O122 -166(25) . . . . ?
N101 Lu1 N102 O122 -171(26) . . . . ?
O1 Lu1 N102 O112 83.7(13) . . . . ?
O2 Lu1 N102 O112 -13.5(10) . . . . ?
O100 Lu1 N102 O112 136.3(10) . . . . ?
O13 Lu1 N102 O112 -162.7(15) . . . . ?
O31 Lu1 N102 O112 57.9(10) . . . . ?
N1 Lu1 N102 O112 -153.3(9) . . . . ?
O111 Lu1 N102 O112 -33.0(8) . . . . ?
N2 Lu1 N102 O112 -85.4(10) . . . . ?
N101 Lu1 N102 O112 -90.1(19) . . . . ?
O1 Lu1 N102 O13 -113.6(9) . . . . ?
O2 Lu1 N102 O13 149.2(7) . . . . ?
O100 Lu1 N102 O13 -61.0(7) . . . . ?
O31 Lu1 N102 O13 -139.4(8) . . . . ?
N1 Lu1 N102 O13 9.4(9) . . . . ?
O112 Lu1 N102 O13 162.7(15) . . . . ?
O111 Lu1 N102 O13 129.7(13) . . . . ?
N2 Lu1 N102 O13 77.3(7) . . . . ?
N101 Lu1 N102 O13 72.6(18) . . . . ?
O122 N102 O112 Lu1 177.0(15) . . . . ?
O13 N102 O112 Lu1 -15.5(13) . . . . ?
O1 Lu1 O112 N102 -143.5(8) . . . . ?
O2 Lu1 O112 N102 166.8(10) . . . . ?
O100 Lu1 O112 N102 -45.7(10) . . . . ?
O13 Lu1 O112 N102 9.9(9) . . . . ?
O31 Lu1 O112 N102 -119.2(10) . . . . ?
N1 Lu1 O112 N102 37.2(12) . . . . ?
O111 Lu1 O112 N102 96.8(17) . . . . ?
N2 Lu1 O112 N102 92.9(10) . . . . ?
N101 Lu1 O112 N102 32.3(8) . . . . ?
O121 N101 O13 N102 -77(2) . . . . ?
O111 N101 O13 N102 86(2) . . . . ?
Lu1 N101 O13 N102 92.4(18) . . . . ?
O121 N101 O13 Lu1 -169.8(15) . . . . ?
O111 N101 O13 Lu1 -6.0(15) . . . . ?
O122 N102 O13 N101 92(2) . . . . ?
O112 N102 O13 N101 -75(2) . . . . ?
Lu1 N102 O13 N101 -91.0(18) . . . . ?
O122 N102 O13 Lu1 -177.2(15) . . . . ?
O112 N102 O13 Lu1 15.8(14) . . . . ?
O1 Lu1 O13 N101 170.6(8) . . . . ?
O2 Lu1 O13 N101 -4.8(9) . . . . ?
O100 Lu1 O13 N101 148.9(8) . . . . ?
O31 Lu1 O13 N101 78.1(8) . . . . ?
N1 Lu1 O13 N101 -137.3(8) . . . . ?
O112 Lu1 O13 N101 24.8(8) . . . . ?
O111 Lu1 O13 N101 3.4(9) . . . . ?
N2 Lu1 O13 N101 -65.7(8) . . . . ?
N102 Lu1 O13 N101 34.2(8) . . . . ?
O1 Lu1 O13 N102 136.3(7) . . . . ?
O2 Lu1 O13 N102 -39.0(9) . . . . ?
O100 Lu1 O13 N102 114.7(8) . . . . ?
O31 Lu1 O13 N102 43.9(8) . . . . ?
N1 Lu1 O13 N102 -171.5(8) . . . . ?
O112 Lu1 O13 N102 -9.4(8) . . . . ?
O111 Lu1 O13 N102 -30.8(8) . . . . ?
N2 Lu1 O13 N102 -100.0(8) . . . . ?
N101 Lu1 O13 N102 -34.2(8) . . . . ?
O331 N30 O31 Lu1 -164.8(13) . . . . ?
O322 N30 O31 Lu1 39.7(17) . . . . ?
O332 N30 O31 Lu1 -153.1(8) . . . . ?
O321 N30 O31 Lu1 13.9(10) . . . . ?
O1 Lu1 O31 N30 -160.0(6) . . . . ?
O2 Lu1 O31 N30 117.5(6) . . . . ?
O100 Lu1 O31 N30 -75.4(6) . . . . ?
O13 Lu1 O31 N30 -7.6(6) . . . . ?
N1 Lu1 O31 N30 -120.8(6) . . . . ?
O112 Lu1 O31 N30 33.9(6) . . . . ?
O111 Lu1 O31 N30 44.0(6) . . . . ?
N2 Lu1 O31 N30 96.0(6) . . . . ?
N101 Lu1 O31 N30 19.7(7) . . . . ?
N102 Lu1 O31 N30 11.3(6) . . . . ?
O1 Lu1 N1 C23 1.0(6) . . . . ?
O2 Lu1 N1 C23 66.1(7) . . . . ?
O100 Lu1 N1 C23 -84.0(6) . . . . ?
O13 Lu1 N1 C23 -157.8(6) . . . . ?
O31 Lu1 N1 C23 -37.4(8) . . . . ?
O112 Lu1 N1 C23 -179.3(7) . . . . ?
O111 Lu1 N1 C23 161.8(6) . . . . ?
N2 Lu1 N1 C23 120.3(6) . . . . ?
N101 Lu1 N1 C23 -176.8(7) . . . . ?
N102 Lu1 N1 C23 -162.1(7) . . . . ?
O1 Lu1 N1 C1 -179.6(5) . . . . ?
O2 Lu1 N1 C1 -114.5(5) . . . . ?
O100 Lu1 N1 C1 95.3(5) . . . . ?
O13 Lu1 N1 C1 21.5(5) . . . . ?
O31 Lu1 N1 C1 141.9(5) . . . . ?
O112 Lu1 N1 C1 0.0(7) . . . . ?
O111 Lu1 N1 C1 -18.8(7) . . . . ?
N2 Lu1 N1 C1 -60.3(5) . . . . ?
N101 Lu1 N1 C1 2.5(6) . . . . ?
N102 Lu1 N1 C1 17.2(6) . . . . ?
O1 Lu1 N2 C4 -55.4(6) . . . . ?
O2 Lu1 N2 C4 13.8(6) . . . . ?
O100 Lu1 N2 C4 -157.5(5) . . . . ?
O13 Lu1 N2 C4 148.1(6) . . . . ?
O31 Lu1 N2 C4 35.2(8) . . . . ?
N1 Lu1 N2 C4 -121.3(6) . . . . ?
O112 Lu1 N2 C4 94.5(6) . . . . ?
O111 Lu1 N2 C4 93.2(6) . . . . ?
N101 Lu1 N2 C4 122.0(7) . . . . ?
N102 Lu1 N2 C4 120.7(7) . . . . ?
O1 Lu1 N2 C3 122.8(5) . . . . ?
O2 Lu1 N2 C3 -168.0(5) . . . . ?
O100 Lu1 N2 C3 20.6(6) . . . . ?
O13 Lu1 N2 C3 -33.7(5) . . . . ?
O31 Lu1 N2 C3 -146.6(5) . . . . ?
N1 Lu1 N2 C3 56.8(5) . . . . ?
O112 Lu1 N2 C3 -87.4(6) . . . . ?
O111 Lu1 N2 C3 -88.6(6) . . . . ?
N101 Lu1 N2 C3 -59.8(6) . . . . ?
N102 Lu1 N2 C3 -61.1(6) . . . . ?
C23 N1 C1 C2 -103.0(8) . . . . ?
Lu1 N1 C1 C2 77.6(7) . . . . ?
N1 C1 C2 C3 -66.2(9) . . . . ?
C4 N2 C3 C2 109.2(8) . . . . ?
Lu1 N2 C3 C2 -69.2(9) . . . . ?
C1 C2 C3 N2 63.4(10) . . . . ?
C3 N2 C4 C5 175.0(6) . . . . ?
Lu1 N2 C4 C5 -6.8(10) . . . . ?
N2 C4 C5 C6 176.4(7) . . . . ?
N2 C4 C5 C10 -5.5(11) . . . . ?
C10 C5 C6 C7 1.5(9) . . . . ?
C4 C5 C6 C7 179.7(6) . . . . ?
C5 C6 C7 C8 -3.2(9) . . . . ?
C5 C6 C7 C12 178.2(6) . . . . ?
C6 C7 C8 C9 2.7(9) . . . . ?
C12 C7 C8 C9 -178.7(6) . . . . ?
C7 C8 C9 C10 -0.7(9) . . . . ?
C7 C8 C9 C11 176.9(6) . . . . ?
Lu1 O2 C10 C9 -162.3(4) . . . . ?
Lu1 O2 C10 C5 17.7(10) . . . . ?
C8 C9 C10 O2 179.0(5) . . . . ?
C11 C9 C10 O2 1.5(9) . . . . ?
C8 C9 C10 C5 -1.0(8) . . . . ?
C11 C9 C10 C5 -178.5(6) . . . . ?
C6 C5 C10 O2 -179.4(6) . . . . ?
C4 C5 C10 O2 2.5(9) . . . . ?
C6 C5 C10 C9 0.5(9) . . . . ?
C4 C5 C10 C9 -177.5(6) . . . . ?
C13 N3 C11 C9 177.1(6) . . . . ?
C8 C9 C11 N3 -178.7(6) . . . . ?
C10 C9 C11 N3 -1.1(10) . . . . ?
C11 N3 C13 C14 -86.4(8) . . . . ?
N3 C13 C14 C15 -78.0(9) . . . . ?
C16 N4 C15 C14 114.4(8) . . . . ?
C13 C14 C15 N4 74.1(9) . . . . ?
C15 N4 C16 C17 174.9(7) . . . . ?
N4 C16 C17 C18 -178.0(7) . . . . ?
N4 C16 C17 C22 -0.3(11) . . . . ?
C22 C17 C18 C19 -0.7(10) . . . . ?
C16 C17 C18 C19 177.0(6) . . . . ?
C17 C18 C19 C20 -1.1(10) . . . . ?
C17 C18 C19 C24 -177.9(6) . . . . ?
C18 C19 C20 C21 1.9(10) . . . . ?
C24 C19 C20 C21 178.7(6) . . . . ?
C19 C20 C21 C22 -0.7(10) . . . . ?
C19 C20 C21 C23 -178.2(6) . . . . ?
Lu1 O1 C22 C21 11.4(11) . . . . ?
Lu1 O1 C22 C17 -170.4(5) . . . . ?
C20 C21 C22 O1 177.1(6) . . . . ?
C23 C21 C22 O1 -5.7(11) . . . . ?
C20 C21 C22 C17 -1.2(9) . . . . ?
C23 C21 C22 C17 176.1(6) . . . . ?
C18 C17 C22 O1 -176.4(6) . . . . ?
C16 C17 C22 O1 5.9(10) . . . . ?
C18 C17 C22 C21 1.8(10) . . . . ?
C16 C17 C22 C21 -175.8(6) . . . . ?
C1 N1 C23 C21 -177.9(7) . . . . ?
Lu1 N1 C23 C21 1.5(11) . . . . ?
C20 C21 C23 N1 177.2(7) . . . . ?
C22 C21 C23 N1 0.0(12) . . . . ?
